data_7126550
loop_
_publ_author_name
'Tani, Yosuke'
'Komura, Mao'
'Ogawa, Takuji'

_publ_section_title
;
 Mechanoresponsive turn-on phosphorescence by a desymmetrization approach.
;
_journal_issue 50
_journal_name_full 'Chemical communications (Cambridge, England)'
_journal_page_first 6810
_journal_page_last 6813
_journal_paper_doi 10.1039/d0cc01949f
_journal_volume 56
_journal_year 2020
_chemical_formula_sum 'C28 H45 Br O2 S2 Si2'
_chemical_formula_weight 613.85
_space_group_crystal_system monoclinic
_space_group_IT_number 9
_space_group_name_Hall 'C -2yc'
_space_group_name_H-M_alt 'C 1 c 1'
_atom_sites_solution_hydrogens geom
_audit_creation_method SHELXL-2018/3
_audit_update_record
;
2020-02-26 deposited with the CCDC.	2020-05-11 downloaded from the CCDC.
;
_cell_angle_alpha 90
_cell_angle_beta 92.563(5)
_cell_angle_gamma 90
_cell_formula_units_Z 4
_cell_length_a 12.339(3)
_cell_length_b 9.5268(19)
_cell_length_c 27.927(6)
_cell_measurement_reflns_used 2573
_cell_measurement_temperature 273(2)
_cell_measurement_theta_max 27.4855
_cell_measurement_theta_min 3.0365
_cell_volume 3279.6(12)
_computing_cell_refinement CrystalClear
_computing_data_collection CrystalClear
_computing_data_reduction CrystalClear
_computing_molecular_graphics 'Yadokari-XG (Wakita, Nemoto et al., 2009)'
_computing_publication_material 'Yadokari-XG (Wakita, Nemoto et al., 2009)'
_computing_structure_refinement 'SHELXL-2018/3 (Sheldrick, 2018)'
_computing_structure_solution SIR-97
_diffrn_ambient_temperature 273(2)
_diffrn_measured_fraction_theta_full 0.996
_diffrn_measured_fraction_theta_max 0.992
_diffrn_measurement_device_type 'Rigaku XtaLAB P200'
_diffrn_measurement_method \w
_diffrn_radiation_type MoK\a
_diffrn_radiation_wavelength 0.71075
_diffrn_reflns_av_R_equivalents 0.0231
_diffrn_reflns_av_unetI/netI 0.0404
_diffrn_reflns_Laue_measured_fraction_full 0.996
_diffrn_reflns_Laue_measured_fraction_max 0.992
_diffrn_reflns_limit_h_max 16
_diffrn_reflns_limit_h_min -15
_diffrn_reflns_limit_k_max 12
_diffrn_reflns_limit_k_min -12
_diffrn_reflns_limit_l_max 26
_diffrn_reflns_limit_l_min -36
_diffrn_reflns_number 13362
_diffrn_reflns_point_group_measured_fraction_full 0.832
_diffrn_reflns_point_group_measured_fraction_max 0.792
_diffrn_reflns_theta_full 25.242
_diffrn_reflns_theta_max 27.504
_diffrn_reflns_theta_min 3.036
_exptl_absorpt_coefficient_mu 1.476
_exptl_absorpt_correction_T_max 1.0000
_exptl_absorpt_correction_T_min 0.8937
_exptl_absorpt_correction_type multi-scan
_exptl_crystal_colour yellow
_exptl_crystal_density_diffrn 1.243
_exptl_crystal_density_method 'not measured'
_exptl_crystal_description prism
_exptl_crystal_F_000 1296
_exptl_crystal_size_max 0.270
_exptl_crystal_size_mid 0.200
_exptl_crystal_size_min 0.100
_refine_diff_density_max 0.632
_refine_diff_density_min -0.544
_refine_diff_density_rms 0.056
_refine_ls_abs_structure_details
;
 Flack x determined using 1401 quotients [(I+)-(I-)]/[(I+)+(I-)]
 (Parsons, Flack and Wagner, Acta Cryst. B69 (2013) 249-259).
;
_refine_ls_abs_structure_Flack 0.852(7)
_refine_ls_extinction_method none
_refine_ls_goodness_of_fit_ref 1.041
_refine_ls_hydrogen_treatment constr
_refine_ls_matrix_type full
_refine_ls_number_parameters 338
_refine_ls_number_reflns 5948
_refine_ls_number_restraints 2
_refine_ls_restrained_S_all 1.041
_refine_ls_R_factor_all 0.0884
_refine_ls_R_factor_gt 0.0602
_refine_ls_shift/su_max 0.000
_refine_ls_shift/su_mean 0.000
_refine_ls_structure_factor_coef Fsqd
_refine_ls_weighting_details 'w=1/[\s^2^(Fo^2^)+(0.0579P)^2^+9.4176P] where P=(Fo^2^+2Fc^2^)/3'
_refine_ls_weighting_scheme calc
_refine_ls_wR_factor_gt 0.1408
_refine_ls_wR_factor_ref 0.1569
_reflns_Friedel_coverage 0.596
_reflns_Friedel_fraction_full 0.667
_reflns_Friedel_fraction_max 0.592
_reflns_number_gt 4272
_reflns_number_total 5948
_reflns_threshold_expression 'I > 2\s(I)'
_cod_data_source_file d0cc01949f2.cif
_cod_data_source_block mk251i
_cod_depositor_comments
;
The following automatic conversions were performed:

data item '_exptl_absorpt_correction_type' value 'multi scan' was
changed to 'multi-scan' in accordance with the
/home/data/users/saulius/crontab/automatic-downloads/rss-feeds/RSC/lib/dictionaries/cif_core.dic
dictionary named 'cif_core.dic' version 2.4.2 last updated on
2011-04-26.

Automatic conversion script
Id: cif_fix_values 7556 2019-12-06 15:28:31Z antanas 

 Adding full bibliography for 7126544--7126553.cif.
;
_cod_original_sg_symbol_H-M 'C c'
_cod_database_code 7126550
_shelx_shelxl_version_number 2018/3
_shelx_space_group_comment
;
The symmetry employed for this shelxl refinement is uniquely defined
by the following loop, which should always be used as a source of
symmetry information in preference to the above space-group names.
They are only intended as comments.
;
_shelx_estimated_absorpt_t_min 0.691
_shelx_estimated_absorpt_t_max 0.866

loop_
_space_group_symop_operation_xyz
'x, y, z'
'x, -y, z+1/2'
'x+1/2, y+1/2, z'
'x+1/2, -y+1/2, z+1/2'

loop_
_atom_site_label
_atom_site_type_symbol
_atom_site_fract_x
_atom_site_fract_y
_atom_site_fract_z
_atom_site_U_iso_or_equiv
_atom_site_adp_type
_atom_site_occupancy
_atom_site_site_symmetry_order
_atom_site_calc_flag
_atom_site_refinement_flags_posn
_atom_site_refinement_flags_adp
_atom_site_refinement_flags_occupancy
_atom_site_disorder_assembly
_atom_site_disorder_group
O1 O 0.2637(8) 0.2390(13) 0.2218(4) 0.126(4) Uani 1 1 d . . . . .
C1 C 0.3311(10) 0.1861(11) 0.1957(5) 0.075(3) Uani 1 1 d . . . . .
C2 C 0.4369(7) 0.1408(10) 0.2149(3) 0.050(2) Uani 1 1 d . . . . .
C3 C 0.5064(8) 0.0463(11) 0.1962(4) 0.060(3) Uani 1 1 d . . . . .
H1 H 0.492138 -0.001062 0.167531 0.072 Uiso 0.335(4) 1 calc R U P A 1
C4 C 0.6014(8) 0.0279(11) 0.2247(4) 0.060(3) Uani 1 1 d . . . . .
H2 H 0.654981 -0.036377 0.217446 0.072 Uiso 1 1 calc R U . . .
C5 C 0.6084(8) 0.1125(9) 0.2639(4) 0.049(2) Uani 1 1 d . . . . .
S1 S 0.4897(2) 0.2043(3) 0.26785(10) 0.0655(8) Uani 1 1 d . . . . .
Br1 Br 0.47509(15) -0.0657(3) 0.14447(7) 0.0946(9) Uani 0.665(4) 1 d . . P A 2
O2 O 0.3670(9) 0.2515(14) 0.1176(5) 0.163(6) Uani 1 1 d . . . . .
C6 C 0.3056(10) 0.1904(11) 0.1411(5) 0.077(4) Uani 1 1 d . . . . .
C7 C 0.2001(8) 0.1385(10) 0.1238(4) 0.057(3) Uani 1 1 d . . . . .
C8 C 0.1281(9) 0.0517(12) 0.1427(4) 0.068(3) Uani 1 1 d . . . . .
H3 H 0.138769 0.010416 0.172685 0.082 Uiso 0.665(4) 1 calc R U P A 2
C9 C 0.0355(9) 0.0287(11) 0.1130(4) 0.068(3) Uani 1 1 d . . . . .
H4 H -0.020794 -0.029459 0.121781 0.081 Uiso 1 1 calc R U . . .
C10 C 0.0341(7) 0.0976(9) 0.0706(3) 0.044(2) Uani 1 1 d . . . . .
S2 S 0.1515(2) 0.1924(3) 0.06749(9) 0.0632(8) Uani 1 1 d . . . . .
Br2 Br 0.1612(3) -0.0557(6) 0.19301(13) 0.103(2) Uani 0.335(4) 1 d . . P A 1
Si1 Si 0.71871(18) 0.1166(3) 0.31316(9) 0.0455(6) Uani 1 1 d . . . . .
C11 C 0.7142(10) 0.2975(11) 0.3417(5) 0.078(4) Uani 1 1 d . . . . .
H5 H 0.638217 0.313590 0.348882 0.094 Uiso 1 1 calc R U . . .
C12 C 0.6865(9) -0.0207(11) 0.3593(4) 0.061(3) Uani 1 1 d . . . . .
H6 H 0.744059 -0.016132 0.384629 0.073 Uiso 1 1 calc R U . . .
C13 C 0.8479(8) 0.0681(12) 0.2853(4) 0.058(2) Uani 1 1 d . . . . .
H7 H 0.837371 -0.027080 0.272678 0.069 Uiso 1 1 calc R U . . .
C14 C 0.7447(12) 0.4156(12) 0.3097(7) 0.128(6) Uani 1 1 d . . . . .
H8 H 0.724495 0.503163 0.323807 0.192 Uiso 1 1 calc R U . . .
H9 H 0.707560 0.405201 0.278993 0.192 Uiso 1 1 calc R U . . .
H10 H 0.821610 0.414237 0.305892 0.192 Uiso 1 1 calc R U . . .
C15 C 0.7789(12) 0.2989(17) 0.3909(5) 0.117(6) Uani 1 1 d . . . . .
H11 H 0.855101 0.291687 0.385687 0.175 Uiso 1 1 calc R U . . .
H12 H 0.756702 0.220931 0.409860 0.175 Uiso 1 1 calc R U . . .
H13 H 0.764784 0.384965 0.407341 0.175 Uiso 1 1 calc R U . . .
C16 C 0.5785(11) 0.0085(18) 0.3832(5) 0.099(5) Uani 1 1 d . . . . .
H14 H 0.521163 0.016617 0.358984 0.149 Uiso 1 1 calc R U . . .
H15 H 0.584264 0.094431 0.401106 0.149 Uiso 1 1 calc R U . . .
H16 H 0.562786 -0.067384 0.404444 0.149 Uiso 1 1 calc R U . . .
C17 C 0.6886(13) -0.1675(11) 0.3385(4) 0.090(4) Uani 1 1 d . . . . .
H17 H 0.683217 -0.234981 0.363849 0.135 Uiso 1 1 calc R U . . .
H18 H 0.755355 -0.181430 0.322806 0.135 Uiso 1 1 calc R U . . .
H19 H 0.628600 -0.179013 0.315808 0.135 Uiso 1 1 calc R U . . .
C18 C 0.9452(8) 0.0595(14) 0.3223(5) 0.081(4) Uani 1 1 d . . . . .
H20 H 1.007078 0.021640 0.307084 0.121 Uiso 1 1 calc R U . . .
H21 H 0.926714 -0.000231 0.348358 0.121 Uiso 1 1 calc R U . . .
H22 H 0.962121 0.151746 0.334257 0.121 Uiso 1 1 calc R U . . .
C19 C 0.8807(13) 0.1618(19) 0.2414(5) 0.113(5) Uani 1 1 d . . . . .
H23 H 0.922645 0.240677 0.252993 0.169 Uiso 1 1 calc R U . . .
H24 H 0.816282 0.194727 0.224408 0.169 Uiso 1 1 calc R U . . .
H25 H 0.922922 0.106939 0.220292 0.169 Uiso 1 1 calc R U . . .
Si2 Si -0.07478(18) 0.1007(3) 0.02131(8) 0.0446(6) Uani 1 1 d . . . . .
C20 C -0.0701(9) 0.2732(10) -0.0110(4) 0.061(3) Uani 1 1 d . . . . .
H26 H 0.006442 0.287671 -0.017613 0.073 Uiso 1 1 calc R U . . .
C21 C -0.0408(8) -0.0411(11) -0.0219(4) 0.060(3) Uani 1 1 d . . . . .
H27 H -0.096841 -0.037525 -0.047853 0.071 Uiso 1 1 calc R U . . .
C22 C -0.2084(8) 0.0590(12) 0.0494(3) 0.058(3) Uani 1 1 d . . . . .
H28 H -0.199256 -0.034169 0.063970 0.069 Uiso 1 1 calc R U . . .
C23 C -0.1312(11) 0.2784(15) -0.0601(5) 0.092(4) Uani 1 1 d . . . . .
H29 H -0.206014 0.254742 -0.056427 0.137 Uiso 1 1 calc R U . . .
H30 H -0.099454 0.212445 -0.081352 0.137 Uiso 1 1 calc R U . . .
H31 H -0.126364 0.371236 -0.073180 0.137 Uiso 1 1 calc R U . . .
C24 C -0.1022(12) 0.3989(13) 0.0165(5) 0.102(5) Uani 1 1 d . . . . .
H32 H -0.090404 0.481777 -0.002164 0.153 Uiso 1 1 calc R U . . .
H33 H -0.059304 0.403923 0.045962 0.153 Uiso 1 1 calc R U . . .
H34 H -0.177540 0.392328 0.023332 0.153 Uiso 1 1 calc R U . . .
C25 C 0.0676(11) -0.0171(18) -0.0452(5) 0.096(4) Uani 1 1 d . . . . .
H35 H 0.125716 -0.024288 -0.021309 0.144 Uiso 1 1 calc R U . . .
H36 H 0.068102 0.074617 -0.059407 0.144 Uiso 1 1 calc R U . . .
H37 H 0.076957 -0.086733 -0.069539 0.144 Uiso 1 1 calc R U . . .
C26 C -0.0453(12) -0.1910(11) -0.0005(5) 0.090(4) Uani 1 1 d . . . . .
H38 H -0.011495 -0.255860 -0.021478 0.135 Uiso 1 1 calc R U . . .
H39 H -0.119549 -0.217684 0.002973 0.135 Uiso 1 1 calc R U . . .
H40 H -0.007569 -0.192281 0.030346 0.135 Uiso 1 1 calc R U . . .
C27 C -0.3003(8) 0.0448(13) 0.0120(4) 0.075(3) Uani 1 1 d . . . . .
H41 H -0.365964 0.021385 0.027385 0.112 Uiso 1 1 calc R U . . .
H42 H -0.283361 -0.028088 -0.010187 0.112 Uiso 1 1 calc R U . . .
H43 H -0.309776 0.131964 -0.004867 0.112 Uiso 1 1 calc R U . . .
C28 C -0.2385(11) 0.1544(18) 0.0890(6) 0.110(5) Uani 1 1 d . . . . .
H44 H -0.248753 0.247810 0.076660 0.165 Uiso 1 1 calc R U . . .
H45 H -0.181594 0.154783 0.113557 0.165 Uiso 1 1 calc R U . . .
H46 H -0.304599 0.122241 0.102176 0.165 Uiso 1 1 calc R U . . .

loop_
_atom_site_aniso_label
_atom_site_aniso_U_11
_atom_site_aniso_U_22
_atom_site_aniso_U_33
_atom_site_aniso_U_23
_atom_site_aniso_U_13
_atom_site_aniso_U_12
O1 0.064(6) 0.166(9) 0.143(8) -0.091(8) -0.044(5) 0.050(6)
C1 0.046(7) 0.068(7) 0.108(9) -0.032(6) -0.026(6) 0.017(5)
C2 0.038(5) 0.059(5) 0.052(5) -0.009(5) -0.017(4) 0.004(4)
C3 0.047(6) 0.074(7) 0.057(6) -0.013(5) -0.013(5) 0.007(5)
C4 0.043(6) 0.070(6) 0.066(6) -0.007(5) -0.003(5) 0.019(5)
C5 0.043(6) 0.044(5) 0.060(6) -0.009(4) -0.010(5) 0.010(4)
S1 0.0422(15) 0.0683(16) 0.0835(19) -0.0303(14) -0.0253(13) 0.0195(12)
Br1 0.0926(16) 0.1246(17) 0.0637(11) -0.0479(12) -0.0282(10) 0.0240(13)
O2 0.090(7) 0.186(10) 0.202(11) 0.146(10) -0.102(7) -0.093(8)
C6 0.062(8) 0.051(6) 0.113(9) 0.030(6) -0.059(7) -0.014(5)
C7 0.042(6) 0.049(5) 0.078(7) 0.014(5) -0.020(5) -0.003(4)
C8 0.055(7) 0.079(7) 0.069(7) 0.028(6) -0.021(5) -0.018(6)
C9 0.057(7) 0.084(7) 0.059(6) 0.028(5) -0.024(5) -0.031(5)
C10 0.027(4) 0.053(5) 0.051(5) -0.005(4) -0.008(4) -0.003(3)
S2 0.0405(15) 0.0736(16) 0.0734(18) 0.0294(14) -0.0215(12) -0.0177(12)
Br2 0.074(3) 0.173(5) 0.059(2) 0.062(3) -0.0149(18) -0.012(3)
Si1 0.0305(13) 0.0518(13) 0.0531(14) -0.0072(10) -0.0085(11) 0.0030(10)
C11 0.050(7) 0.060(6) 0.122(10) -0.034(6) -0.017(6) 0.011(5)
C12 0.052(6) 0.077(7) 0.052(6) 0.006(5) -0.019(5) -0.012(5)
C13 0.042(6) 0.064(6) 0.067(6) -0.003(5) -0.007(5) 0.006(5)
C14 0.100(11) 0.035(5) 0.25(2) -0.003(8) -0.019(11) -0.012(6)
C15 0.077(10) 0.133(12) 0.136(13) -0.085(10) -0.034(9) 0.018(8)
C16 0.058(8) 0.168(13) 0.071(8) 0.017(8) 0.005(6) -0.020(8)
C17 0.126(11) 0.066(6) 0.074(7) 0.021(6) -0.031(7) -0.036(7)
C18 0.030(6) 0.107(9) 0.103(9) -0.012(8) -0.013(6) 0.013(6)
C19 0.081(10) 0.177(15) 0.083(9) 0.014(10) 0.041(8) 0.001(10)
Si2 0.0305(13) 0.0509(13) 0.0515(14) 0.0093(11) -0.0077(11) -0.0038(10)
C20 0.042(6) 0.058(5) 0.082(7) 0.018(5) -0.018(5) -0.008(4)
C21 0.047(6) 0.079(7) 0.052(6) 0.007(5) -0.004(4) 0.010(5)
C22 0.035(5) 0.080(7) 0.057(6) 0.008(5) -0.002(5) -0.013(5)
C23 0.073(9) 0.099(9) 0.100(9) 0.053(7) -0.035(7) -0.018(6)
C24 0.092(10) 0.075(9) 0.135(11) 0.014(8) -0.040(9) -0.008(7)
C25 0.066(9) 0.141(12) 0.082(9) -0.010(8) 0.015(7) 0.008(7)
C26 0.094(10) 0.060(6) 0.115(11) 0.003(6) -0.008(8) 0.016(6)
C27 0.036(6) 0.097(8) 0.090(8) 0.024(7) -0.009(6) -0.007(5)
C28 0.055(8) 0.152(13) 0.123(11) -0.048(11) 0.016(8) -0.021(9)

loop_
_atom_type_symbol
_atom_type_description
_atom_type_scat_dispersion_real
_atom_type_scat_dispersion_imag
_atom_type_scat_source
C C 0.0033 0.0016 'International Tables Vol C Tables 4.2.6.8 and 6.1.1.4'
H H 0.0000 0.0000 'International Tables Vol C Tables 4.2.6.8 and 6.1.1.4'
O O 0.0106 0.0060 'International Tables Vol C Tables 4.2.6.8 and 6.1.1.4'
Si Si 0.0817 0.0704 'International Tables Vol C Tables 4.2.6.8 and 6.1.1.4'
S S 0.1246 0.1234 'International Tables Vol C Tables 4.2.6.8 and 6.1.1.4'
Br Br -0.2901 2.4595 'International Tables Vol C Tables 4.2.6.8 and 6.1.1.4'

loop_
_geom_angle_atom_site_label_1
_geom_angle_atom_site_label_2
_geom_angle_atom_site_label_3
_geom_angle
_geom_angle_site_symmetry_1
_geom_angle_site_symmetry_3
_geom_angle_publ_flag
O1 C1 C2 121.3(12) . . ?
O1 C1 C6 117.3(10) . . ?
C2 C1 C6 120.8(8) . . ?
C3 C2 C1 128.8(9) . . ?
C3 C2 S1 110.1(7) . . ?
C1 C2 S1 121.1(8) . . ?
C2 C3 C4 113.1(9) . . ?
C2 C3 Br1 125.0(7) . . ?
C4 C3 Br1 121.3(8) . . ?
C2 C3 H1 123.4 . . ?
C4 C3 H1 123.4 . . ?
C5 C4 C3 113.9(9) . . ?
C5 C4 H2 123.1 . . ?
C3 C4 H2 123.1 . . ?
C4 C5 S1 109.3(7) . . ?
C4 C5 Si1 128.0(7) . . ?
S1 C5 Si1 122.1(5) . . ?
C2 S1 C5 93.3(5) . . ?
O2 C6 C7 124.9(11) . . ?
O2 C6 C1 117.1(10) . . ?
C7 C6 C1 117.3(10) . . ?
C8 C7 C6 132.8(10) . . ?
C8 C7 S2 109.3(7) . . ?
C6 C7 S2 117.9(8) . . ?
C7 C8 C9 113.8(9) . . ?
C7 C8 Br2 122.4(8) . . ?
C9 C8 Br2 122.2(8) . . ?
C7 C8 H3 123.1 . . ?
C9 C8 H3 123.1 . . ?
C10 C9 C8 114.8(9) . . ?
C10 C9 H4 122.6 . . ?
C8 C9 H4 122.6 . . ?
C9 C10 S2 108.8(7) . . ?
C9 C10 Si2 129.0(7) . . ?
S2 C10 Si2 122.2(5) . . ?
C10 S2 C7 93.2(5) . . ?
C13 Si1 C12 108.8(5) . . ?
C13 Si1 C5 107.0(5) . . ?
C12 Si1 C5 108.4(4) . . ?
C13 Si1 C11 116.2(5) . . ?
C12 Si1 C11 109.3(6) . . ?
C5 Si1 C11 106.8(4) . . ?
C14 C11 C15 112.8(11) . . ?
C14 C11 Si1 114.9(10) . . ?
C15 C11 Si1 110.7(8) . . ?
C14 C11 H5 105.9 . . ?
C15 C11 H5 105.9 . . ?
Si1 C11 H5 105.9 . . ?
C17 C12 C16 111.2(11) . . ?
C17 C12 Si1 111.7(8) . . ?
C16 C12 Si1 112.5(9) . . ?
C17 C12 H6 107.0 . . ?
C16 C12 H6 107.0 . . ?
Si1 C12 H6 107.0 . . ?
C18 C13 C19 109.2(10) . . ?
C18 C13 Si1 112.8(7) . . ?
C19 C13 Si1 115.9(8) . . ?
C18 C13 H7 106.1 . . ?
C19 C13 H7 106.1 . . ?
Si1 C13 H7 106.1 . . ?
C11 C14 H8 109.5 . . ?
C11 C14 H9 109.5 . . ?
H8 C14 H9 109.5 . . ?
C11 C14 H10 109.5 . . ?
H8 C14 H10 109.5 . . ?
H9 C14 H10 109.5 . . ?
C11 C15 H11 109.5 . . ?
C11 C15 H12 109.5 . . ?
H11 C15 H12 109.5 . . ?
C11 C15 H13 109.5 . . ?
H11 C15 H13 109.5 . . ?
H12 C15 H13 109.5 . . ?
C12 C16 H14 109.5 . . ?
C12 C16 H15 109.5 . . ?
H14 C16 H15 109.5 . . ?
C12 C16 H16 109.5 . . ?
H14 C16 H16 109.5 . . ?
H15 C16 H16 109.5 . . ?
C12 C17 H17 109.5 . . ?
C12 C17 H18 109.5 . . ?
H17 C17 H18 109.5 . . ?
C12 C17 H19 109.5 . . ?
H17 C17 H19 109.5 . . ?
H18 C17 H19 109.5 . . ?
C13 C18 H20 109.5 . . ?
C13 C18 H21 109.5 . . ?
H20 C18 H21 109.5 . . ?
C13 C18 H22 109.5 . . ?
H20 C18 H22 109.5 . . ?
H21 C18 H22 109.5 . . ?
C13 C19 H23 109.5 . . ?
C13 C19 H24 109.5 . . ?
H23 C19 H24 109.5 . . ?
C13 C19 H25 109.5 . . ?
H23 C19 H25 109.5 . . ?
H24 C19 H25 109.5 . . ?
C21 Si2 C20 108.0(5) . . ?
C21 Si2 C10 106.7(4) . . ?
C20 Si2 C10 109.2(4) . . ?
C21 Si2 C22 109.8(5) . . ?
C20 Si2 C22 115.4(5) . . ?
C10 Si2 C22 107.4(4) . . ?
C24 C20 C23 107.6(10) . . ?
C24 C20 Si2 116.3(9) . . ?
C23 C20 Si2 115.7(8) . . ?
C24 C20 H26 105.4 . . ?
C23 C20 H26 105.4 . . ?
Si2 C20 H26 105.4 . . ?
C25 C21 C26 110.4(10) . . ?
C25 C21 Si2 113.1(9) . . ?
C26 C21 Si2 113.8(8) . . ?
C25 C21 H27 106.3 . . ?
C26 C21 H27 106.3 . . ?
Si2 C21 H27 106.3 . . ?
C28 C22 C27 111.3(11) . . ?
C28 C22 Si2 115.3(8) . . ?
C27 C22 Si2 111.7(7) . . ?
C28 C22 H28 105.9 . . ?
C27 C22 H28 105.9 . . ?
Si2 C22 H28 105.9 . . ?
C20 C23 H29 109.5 . . ?
C20 C23 H30 109.5 . . ?
H29 C23 H30 109.5 . . ?
C20 C23 H31 109.5 . . ?
H29 C23 H31 109.5 . . ?
H30 C23 H31 109.5 . . ?
C20 C24 H32 109.5 . . ?
C20 C24 H33 109.5 . . ?
H32 C24 H33 109.5 . . ?
C20 C24 H34 109.5 . . ?
H32 C24 H34 109.5 . . ?
H33 C24 H34 109.5 . . ?
C21 C25 H35 109.5 . . ?
C21 C25 H36 109.5 . . ?
H35 C25 H36 109.5 . . ?
C21 C25 H37 109.5 . . ?
H35 C25 H37 109.5 . . ?
H36 C25 H37 109.5 . . ?
C21 C26 H38 109.5 . . ?
C21 C26 H39 109.5 . . ?
H38 C26 H39 109.5 . . ?
C21 C26 H40 109.5 . . ?
H38 C26 H40 109.5 . . ?
H39 C26 H40 109.5 . . ?
C22 C27 H41 109.5 . . ?
C22 C27 H42 109.5 . . ?
H41 C27 H42 109.5 . . ?
C22 C27 H43 109.5 . . ?
H41 C27 H43 109.5 . . ?
H42 C27 H43 109.5 . . ?
C22 C28 H44 109.5 . . ?
C22 C28 H45 109.5 . . ?
H44 C28 H45 109.5 . . ?
C22 C28 H46 109.5 . . ?
H44 C28 H46 109.5 . . ?
H45 C28 H46 109.5 . . ?

loop_
_geom_bond_atom_site_label_1
_geom_bond_atom_site_label_2
_geom_bond_distance
_geom_bond_site_symmetry_2
_geom_bond_publ_flag
O1 C1 1.238(15) . ?
C1 C2 1.454(14) . ?
C1 C6 1.543(11) . ?
C2 C3 1.363(14) . ?
C2 S1 1.701(9) . ?
C3 C4 1.397(14) . ?
C3 Br1 1.824(10) . ?
C3 H1 0.9300 . ?
C4 C5 1.359(13) . ?
C4 H2 0.9300 . ?
C5 S1 1.714(10) . ?
C5 Si1 1.892(10) . ?
O2 C6 1.178(16) . ?
C6 C7 1.454(14) . ?
C7 C8 1.338(14) . ?
C7 S2 1.737(10) . ?
C8 C9 1.398(13) . ?
C8 Br2 1.772(10) . ?
C8 H3 0.9300 . ?
C9 C10 1.354(12) . ?
C9 H4 0.9300 . ?
C10 S2 1.713(9) . ?
C10 Si2 1.881(9) . ?
Si1 C13 1.863(11) . ?
Si1 C12 1.892(11) . ?
Si1 C11 1.900(10) . ?
C11 C14 1.49(2) . ?
C11 C15 1.558(17) . ?
C11 H5 0.9800 . ?
C12 C17 1.515(15) . ?
C12 C16 1.542(17) . ?
C12 H6 0.9800 . ?
C13 C18 1.550(14) . ?
C13 C19 1.583(17) . ?
C13 H7 0.9800 . ?
C14 H8 0.9600 . ?
C14 H9 0.9600 . ?
C14 H10 0.9600 . ?
C15 H11 0.9600 . ?
C15 H12 0.9600 . ?
C15 H13 0.9600 . ?
C16 H14 0.9600 . ?
C16 H15 0.9600 . ?
C16 H16 0.9600 . ?
C17 H17 0.9600 . ?
C17 H18 0.9600 . ?
C17 H19 0.9600 . ?
C18 H20 0.9600 . ?
C18 H21 0.9600 . ?
C18 H22 0.9600 . ?
C19 H23 0.9600 . ?
C19 H24 0.9600 . ?
C19 H25 0.9600 . ?
Si2 C21 1.871(11) . ?
Si2 C20 1.876(10) . ?
Si2 C22 1.901(10) . ?
C20 C24 1.485(17) . ?
C20 C23 1.536(14) . ?
C20 H26 0.9800 . ?
C21 C25 1.531(16) . ?
C21 C26 1.550(15) . ?
C21 H27 0.9800 . ?
C22 C28 1.490(17) . ?
C22 C27 1.513(14) . ?
C22 H28 0.9800 . ?
C23 H29 0.9600 . ?
C23 H30 0.9600 . ?
C23 H31 0.9600 . ?
C24 H32 0.9600 . ?
C24 H33 0.9600 . ?
C24 H34 0.9600 . ?
C25 H35 0.9600 . ?
C25 H36 0.9600 . ?
C25 H37 0.9600 . ?
C26 H38 0.9600 . ?
C26 H39 0.9600 . ?
C26 H40 0.9600 . ?
C27 H41 0.9600 . ?
C27 H42 0.9600 . ?
C27 H43 0.9600 . ?
C28 H44 0.9600 . ?
C28 H45 0.9600 . ?
C28 H46 0.9600 . ?

loop_
_geom_torsion_atom_site_label_1
_geom_torsion_atom_site_label_2
_geom_torsion_atom_site_label_3
_geom_torsion_atom_site_label_4
_geom_torsion
_geom_torsion_site_symmetry_1
_geom_torsion_site_symmetry_2
_geom_torsion_site_symmetry_3
_geom_torsion_site_symmetry_4
_geom_torsion_publ_flag
O1 C1 C2 C3 158.5(13) . . . . ?
C6 C1 C2 C3 -30.8(19) . . . . ?
O1 C1 C2 S1 -20.5(18) . . . . ?
C6 C1 C2 S1 150.3(9) . . . . ?
C1 C2 C3 C4 -179.7(12) . . . . ?
S1 C2 C3 C4 -0.7(12) . . . . ?
C1 C2 C3 Br1 -8.1(18) . . . . ?
S1 C2 C3 Br1 171.0(7) . . . . ?
C2 C3 C4 C5 -3.2(15) . . . . ?
Br1 C3 C4 C5 -175.1(8) . . . . ?
C3 C4 C5 S1 5.4(12) . . . . ?
C3 C4 C5 Si1 176.9(8) . . . . ?
C3 C2 S1 C5 3.2(9) . . . . ?
C1 C2 S1 C5 -177.7(10) . . . . ?
C4 C5 S1 C2 -4.9(9) . . . . ?
Si1 C5 S1 C2 -177.0(6) . . . . ?
O1 C1 C6 O2 119.0(11) . . . . ?
C2 C1 C6 O2 -52.1(19) . . . . ?
O1 C1 C6 C7 -51.5(18) . . . . ?
C2 C1 C6 C7 137.4(7) . . . . ?
O2 C6 C7 C8 168.7(16) . . . . ?
C1 C6 C7 C8 -22(2) . . . . ?
O2 C6 C7 S2 -10(2) . . . . ?
C1 C6 C7 S2 159.4(9) . . . . ?
C6 C7 C8 C9 -179.4(13) . . . . ?
S2 C7 C8 C9 -0.3(14) . . . . ?
C6 C7 C8 Br2 -14(2) . . . . ?
S2 C7 C8 Br2 165.3(7) . . . . ?
C7 C8 C9 C10 0.0(17) . . . . ?
Br2 C8 C9 C10 -165.7(9) . . . . ?
C8 C9 C10 S2 0.4(13) . . . . ?
C8 C9 C10 Si2 -178.2(8) . . . . ?
C9 C10 S2 C7 -0.5(9) . . . . ?
Si2 C10 S2 C7 178.2(6) . . . . ?
C8 C7 S2 C10 0.5(9) . . . . ?
C6 C7 S2 C10 179.7(10) . . . . ?
C4 C5 Si1 C13 32.1(11) . . . . ?
S1 C5 Si1 C13 -157.4(6) . . . . ?
C4 C5 Si1 C12 -85.2(11) . . . . ?
S1 C5 Si1 C12 85.3(7) . . . . ?
C4 C5 Si1 C11 157.1(10) . . . . ?
S1 C5 Si1 C11 -32.4(8) . . . . ?
C13 Si1 C12 C17 -52.3(9) . . . . ?
C5 Si1 C12 C17 63.7(10) . . . . ?
C11 Si1 C12 C17 179.8(9) . . . . ?
C13 Si1 C12 C16 -178.2(8) . . . . ?
C5 Si1 C12 C16 -62.2(9) . . . . ?
C11 Si1 C12 C16 54.0(9) . . . . ?
C12 Si1 C13 C18 -60.1(9) . . . . ?
C5 Si1 C13 C18 -177.0(8) . . . . ?
C11 Si1 C13 C18 63.8(10) . . . . ?
C12 Si1 C13 C19 173.1(9) . . . . ?
C5 Si1 C13 C19 56.2(10) . . . . ?
C11 Si1 C13 C19 -63.0(11) . . . . ?
C9 C10 Si2 C21 -93.0(10) . . . . ?
S2 C10 Si2 C21 88.6(6) . . . . ?
C9 C10 Si2 C20 150.5(10) . . . . ?
S2 C10 Si2 C20 -27.9(8) . . . . ?
C9 C10 Si2 C22 24.7(11) . . . . ?
S2 C10 Si2 C22 -153.7(6) . . . . ?
C21 Si2 C20 C24 176.0(8) . . . . ?
C10 Si2 C20 C24 -68.3(10) . . . . ?
C22 Si2 C20 C24 52.7(10) . . . . ?
C21 Si2 C20 C23 48.2(10) . . . . ?
C10 Si2 C20 C23 163.9(9) . . . . ?
C22 Si2 C20 C23 -75.1(10) . . . . ?
C20 Si2 C21 C25 54.9(9) . . . . ?
C10 Si2 C21 C25 -62.4(9) . . . . ?
C22 Si2 C21 C25 -178.5(8) . . . . ?
C20 Si2 C21 C26 -178.1(8) . . . . ?
C10 Si2 C21 C26 64.6(9) . . . . ?
C22 Si2 C21 C26 -51.5(9) . . . . ?
